data_7132343
loop_
_publ_author_name
'Wang, Ze-Shu'
'Xu, Hao-Jin'
'Chen, Yang-Bo'
'Ye, Long-Wu'
'Zhou, Bo'
'Qian, Peng-Cheng'

_publ_section_title
;
 Copper-catalyzed atroposelective formal [4+1] annulation of 1,2-diketones
 with vinyl cations
;
_journal_name_full 'Chemical Communications'
_journal_paper_doi 10.1039/D3CC04817A
_journal_year 2023
_chemical_formula_moiety 'C47 H40 Br N O7 S'
_chemical_formula_sum 'C47 H40 Br N O7 S'
_chemical_formula_weight 842.77
_space_group_crystal_system triclinic
_space_group_IT_number 1
_space_group_name_Hall 'P 1'
_space_group_name_H-M_alt 'P 1'
_atom_sites_solution_hydrogens geom
_atom_sites_solution_primary dual
_audit_creation_date 2022-11-21
_audit_creation_method
;
Olex2 1.5
(compiled 2021.12.09 svn.r5202d8cf for OlexSys, GUI svn.r6439)
;
_audit_update_record
;
2023-09-19 deposited with the CCDC.	2023-11-15 downloaded from the CCDC.
;
_cell_angle_alpha 97.822(2)
_cell_angle_beta 104.257(2)
_cell_angle_gamma 117.863(2)
_cell_formula_units_Z 2
_cell_length_a 13.2375(3)
_cell_length_b 13.7370(3)
_cell_length_c 14.5028(3)
_cell_measurement_reflns_used 28873
_cell_measurement_temperature 100.01(10)
_cell_measurement_theta_max 74.3490
_cell_measurement_theta_min 3.7830
_cell_volume 2160.41(10)
_computing_cell_refinement 'CrysAlisPro 1.171.41.123a (Rigaku OD, 2022)'
_computing_data_collection 'CrysAlisPro 1.171.41.123a (Rigaku OD, 2022)'
_computing_data_reduction 'CrysAlisPro 1.171.41.123a (Rigaku OD, 2022)'
_computing_molecular_graphics 'Olex2 1.5 (Dolomanov et al., 2009)'
_computing_publication_material 'Olex2 1.5 (Dolomanov et al., 2009)'
_computing_structure_refinement 'SHELXL 2018/3 (Sheldrick, 2015)'
_computing_structure_solution 'SHELXT 2018/2 (Sheldrick, 2018)'
_diffrn_ambient_environment N~2~
_diffrn_ambient_temperature 100.01(10)
_diffrn_detector 'CCD plate'
_diffrn_detector_area_resol_mean 10.4741
_diffrn_detector_type Atlas
_diffrn_measured_fraction_theta_full 0.999
_diffrn_measured_fraction_theta_max 0.985
_diffrn_measurement_details
;
List of Runs (angles in degrees, time in seconds):

  # Type    Start    End  Width  t~exp~   \w     \q     \k     \f   Frames
#--------------------------------------------------------------------------
  1  \w    -87.00  -6.00   1.00    1.00    --  -40.50 125.00   0.00   81
  2  \w    -53.00 -14.00   1.00    1.00    --  -40.50 125.00 -90.00   39
  3  \w    -78.00  -6.00   1.00    1.00    --  -40.50 125.00-180.00   72
  4  \w    -29.00  56.00   1.00    1.00    --   43.04 -37.00  90.00   85
  5  \w     22.00  76.00   1.00    1.00    --   43.04  37.00 -60.00   54
  6  \w     10.00  35.00   1.00    1.00    --   43.04  82.00-154.81   25
  7  \w     11.00  37.00   1.00    1.00    --   43.04  79.00  79.47   26
  8  \w     21.00 108.00   1.00    1.00    --   43.04  57.00  90.00   87
  9  \w     24.00 116.00   1.00    1.00    --   43.04  37.00-180.00   92
 10  \w     86.00 113.00   1.00    1.00    --   43.04  57.00 -30.00   27
 11  \w     12.00  41.00   1.00    1.00    --   43.04  78.00 -11.83   29
 12  \w     15.00  42.00   1.00    1.00    --   43.04  80.00 135.24   27
 13  \w     15.00  42.00   1.00    1.00    --   43.04  81.00  19.03   27
 14  \w     13.00  40.00   1.00    1.00    --   43.04  80.00 -91.36   27
 15  \w     17.00  88.00   1.00    1.00    --   43.04  57.00-120.00   71
 16  \w     18.00  67.00   1.00    1.00    --   43.04  57.00 -30.00   49
 17  \w     39.00 100.00   1.00    1.00    --   43.04  37.00  60.00   61
 18  \w    130.00 156.00   1.00    1.00    --  107.03  66.00  74.62   26
 19  \w     78.00 104.00   1.00    1.00    --  107.03  66.00  74.62   26
 20  \w     78.00 103.00   1.00    1.00    --  107.03  70.00   6.95   25
 21  \w     79.00 158.00   1.00    1.00    --  107.03  65.00  99.65   79
 22  \w     83.00 117.00   1.00    1.00    --  107.03  45.00 -30.00   34
 23  \w     79.00 105.00   1.00    1.00    --  107.03  61.00 -90.00   26
 24  \w     84.00 111.00   1.00    1.00    --  107.03  45.00 150.00   27
 25  \w     26.00 104.00   1.00    1.00    --  107.03 -94.00-180.00   78
 26  \w    114.00 178.00   1.00    1.00    --  107.03  67.00-131.04   64
 27  \w     36.00  94.00   1.00    1.00    --  107.03-125.00  60.00   58
 28  \w    124.00 150.00   1.00    1.00    --  107.03  64.00 149.08   26
 29  \w     79.00 176.00   1.00    1.00    --  107.03  61.00 120.00   97
 30  \w     84.00 109.00   1.00    1.00    --  107.03  45.00   0.00   25
 31  \w     83.00 110.00   1.00    1.00    --  107.03  45.00-120.00   27
 32  \w     49.00 112.00   1.00    1.00    --  107.03-125.00 120.00   63
 33  \w     78.00 104.00   1.00    1.00    --  107.03  67.00-131.04   26
 34  \w     45.00 126.00   1.00    1.00    --  107.03 -61.00-150.00   81
 35  \w     79.00 176.00   1.00    1.00    --  107.03  62.00-176.63   97
 36  \w     79.00 104.00   1.00    1.00    --  107.03  62.00 167.70   25
 37  \w     80.00 105.00   1.00    1.00    --  107.03  64.00 149.08   25
 38  \w     79.00 106.00   1.00    1.00    --  107.03  61.00  30.00   27
 39  \w    111.00 150.00   1.00    1.00    --  107.03  61.00  30.00   39
 40  \w     79.00 105.00   1.00    1.00    --  107.03  61.00   0.00   26
 41  \w     66.00 107.00   1.00    1.00    --  107.03 -94.00 -30.00   41
 42  \w     80.00 177.00   1.00    1.00    --  107.03  61.00 -30.00   97
 43  \w     83.00 109.00   1.00    1.00    --  107.03  45.00 -90.00   26
 44  \w     80.00 105.00   1.00    1.00    --  107.03  61.00  90.00   25
 45  \w     79.00 105.00   1.00    1.00    --  107.03  61.00  60.00   26
 46  \w     81.00 106.00   1.00    1.00    --  107.03  59.00  11.47   25
 47  \w     79.00 105.00   1.00    1.00    --  107.03  61.00-150.00   26
 48  \w     85.00 165.00   1.00    1.00    --  107.03  45.00 -60.00   80
 49  \w     79.00 106.00   1.00    1.00    --  107.03  62.00 -64.48   27
 50  \w     84.00 177.00   1.00    1.00    --  107.03  45.00  60.00   93
 51  \w     81.00 108.00   1.00    1.00    --  107.03  52.00 -31.21   27
 52  \w     76.00 103.00   1.00    1.00    --  107.03 -94.00-120.00   27
 53  \w     82.00 108.00   1.00    1.00    --  107.03  50.00-146.14   26
 54  \w     27.00  56.00   1.00    1.00    --  107.03 -94.00-120.00   29
 55  \w     38.00 110.00   1.00    1.00    --  107.03-125.00-180.00   72
 56  \w     82.00 108.00   1.00    1.00    --  107.03  54.00 152.18   26
 57  \w    115.00 147.00   1.00    1.00    --  107.03  70.00   6.95   32
;
_diffrn_measurement_device 'four-circle diffractometer'
_diffrn_measurement_device_type 'SuperNova, Dual, Cu at home/near, Atlas'
_diffrn_measurement_method '\w scans'
_diffrn_orient_matrix_type 'CrysAlisPro convention (1999,Acta A55,543-557)'
_diffrn_orient_matrix_UB_11 -0.0819765000
_diffrn_orient_matrix_UB_12 0.0241173000
_diffrn_orient_matrix_UB_13 0.0463279000
_diffrn_orient_matrix_UB_21 0.0509993000
_diffrn_orient_matrix_UB_22 -0.0266830000
_diffrn_orient_matrix_UB_23 0.0942959000
_diffrn_orient_matrix_UB_31 0.1024081000
_diffrn_orient_matrix_UB_32 0.1277138000
_diffrn_orient_matrix_UB_33 0.0458655000
_diffrn_radiation_monochromator mirror
_diffrn_radiation_probe x-ray
_diffrn_radiation_type 'Cu K\a'
_diffrn_radiation_wavelength 1.54184
_diffrn_reflns_av_R_equivalents 0.0208
_diffrn_reflns_av_unetI/netI 0.0248
_diffrn_reflns_Laue_measured_fraction_full 0.999
_diffrn_reflns_Laue_measured_fraction_max 0.985
_diffrn_reflns_limit_h_max 16
_diffrn_reflns_limit_h_min -16
_diffrn_reflns_limit_k_max 17
_diffrn_reflns_limit_k_min -17
_diffrn_reflns_limit_l_max 17
_diffrn_reflns_limit_l_min -18
_diffrn_reflns_number 35996
_diffrn_reflns_point_group_measured_fraction_full 0.906
_diffrn_reflns_point_group_measured_fraction_max 0.876
_diffrn_reflns_theta_full 67.684
_diffrn_reflns_theta_max 74.315
_diffrn_reflns_theta_min 3.289
_diffrn_source 'micro-focus sealed X-ray tube'
_diffrn_source_type 'SuperNova (Cu) X-ray Source'
_exptl_absorpt_coefficient_mu 2.159
_exptl_absorpt_correction_T_max 1.00000
_exptl_absorpt_correction_T_min 0.80298
_exptl_absorpt_correction_type multi-scan
_exptl_absorpt_process_details
;
CrysAlisPro 1.171.41.123a (Rigaku Oxford Diffraction, 2022)
Empirical absorption correction using spherical harmonics,
implemented in SCALE3 ABSPACK scaling algorithm.
;
_exptl_crystal_colour colourless
_exptl_crystal_colour_primary colourless
_exptl_crystal_density_diffrn 1.296
_exptl_crystal_description block
_exptl_crystal_F_000 872
_refine_diff_density_max 1.464
_refine_diff_density_min -1.352
_refine_diff_density_rms 0.063
_refine_ls_abs_structure_details
;
 Flack x determined using 6286 quotients [(I+)-(I-)]/[(I+)+(I-)]
 (Parsons, Flack and Wagner, Acta Cryst. B69 (2013) 249-259).
;
_refine_ls_abs_structure_Flack 0.025(5)
_refine_ls_extinction_method none
_refine_ls_goodness_of_fit_ref 1.028
_refine_ls_hydrogen_treatment constr
_refine_ls_matrix_type full
_refine_ls_number_parameters 1037
_refine_ls_number_reflns 15457
_refine_ls_number_restraints 4
_refine_ls_restrained_S_all 1.042
_refine_ls_R_factor_all 0.0384
_refine_ls_R_factor_gt 0.0375
_refine_ls_shift/su_max 0.020
_refine_ls_shift/su_mean 0.000
_refine_ls_structure_factor_coef Fsqd
_refine_ls_weighting_details 'w=1/[\s^2^(Fo^2^)+(0.0482P)^2^+2.2587P] where P=(Fo^2^+2Fc^2^)/3'
_refine_ls_weighting_scheme calc
_refine_ls_wR_factor_gt 0.0964
_refine_ls_wR_factor_ref 0.0973
_reflns_Friedel_coverage 0.780
_reflns_Friedel_fraction_full 0.813
_reflns_Friedel_fraction_max 0.768
_reflns_number_gt 15043
_reflns_number_total 15457
_reflns_threshold_expression 'I > 2\s(I)'
_cod_data_source_file d3cc04817a2.cif
_cod_data_source_block exp_17663_auto
_cod_depositor_comments
;

2024-06-28
Z value and formula fixed to values more according to usual
chemical conventions.                 miguel
;
_cod_original_formula_sum 'C94 H80 Br2 N2 O14 S2'
_cod_original_formula_weight 1685.54
_cod_original_formula_moiety '2(C47 H40 Br N O7 S)'
_cod_original_formula_units_Z 1
_cod_original_cell_volume 2160.40(9)
_cod_database_code 7132343
_shelx_shelxl_version_number 2018/3
_shelx_space_group_comment
;
The symmetry employed for this shelxl refinement is uniquely defined
by the following loop, which should always be used as a source of
symmetry information in preference to the above space-group names.
They are only intended as comments.
;
_olex2_refinement_description
;
1. Fixed Uiso
 At 1.2 times of:
  All C(H) groups
 At 1.5 times of:
  All C(H,H,H) groups
2. Restrained distances
 Br01_$1-O00Z_$2
 3.1 with sigma of 0.001
3.a Ternary CH refined with riding coordinates:
 C024(H024), C02V(H02V)
3.b Aromatic/amide H refined with riding coordinates:
 C00J(H00J), C00K(H00K), C00N(H00N), C00Q(H00Q), C00R(H00R), C00T(H00T),
 C00U(H00U), C010(H010), C011(H011), C015(H015), C018(H018), C019(H019),
 C01A(H01A), C01B(H01B), C01D(H01D), C01F(H01F), C01I(H01I), C01J(H01J),
 C01K(H01K), C01L(H01L), C01M(H01M), C01P(H01P), C01Q(H01Q), C01S(H01S),
 C01U(H01U), C01V(H01V), C020(H020), C021(H021), C025(H025), C027(H027),
 C028(H028), C02B(H02B), C02C(H02C), C02H(H02Q), C02I(H02R), C02K(H02S),
 C02M(H02), C02N(H02N), C02O(H02O), C02S(H1), C02U(H3), C02W(H02W), C02X(H02X),
 C02Y(H02Y), C02Z(H4), C032(H032), C033(H033), C035(H035)
3.c Idealised Me refined as rotating group:
 C029(H02L,H02M,H02P), C02G(H02A,H02D,H02E), C02J(H02F,H02G,H02H), C02L(H02T,
 H02U,H02Z), C02P(H02I,H02J,H02K), C02T(H2,H,HA), C031(H03G,H03H,H03I),
 C034(H03J,H03K,H03L), C037(H03A,H03B,H03C), C039(H03D,H03E,H03F)
;
_smtbx_masks_void_probe_radius 1.2
_smtbx_masks_void_truncation_radius 1.2
_olex2_submission_special_instructions 'No special instructions were received'
_oxdiff_exptl_absorpt_empirical_details
;
Empirical correction (ABSPACK) includes:
- Absorption correction using spherical harmonics
- Frame scaling
;
_oxdiff_exptl_absorpt_empirical_full_max 1.284
_oxdiff_exptl_absorpt_empirical_full_min 0.874

loop_
_space_group_symop_operation_xyz
'x, y, z'

loop_
_atom_site_label
_atom_site_type_symbol
_atom_site_fract_x
_atom_site_fract_y
_atom_site_fract_z
_atom_site_U_iso_or_equiv
_atom_site_adp_type
_atom_site_occupancy
_atom_site_site_symmetry_order
_atom_site_calc_flag
_atom_site_refinement_flags_posn
_atom_site_refinement_flags_adp
_atom_site_refinement_flags_occupancy
_atom_site_disorder_assembly
_atom_site_disorder_group
Br01 Br -0.05433(4) 0.64178(4) 0.34756(3) 0.02782(12) Uani 1 1 d . . . . .
Br02 Br 0.57041(4) 0.19892(4) 0.69812(3) 0.03514(14) Uani 1 1 d . . . . .
S003 S -0.06560(9) 0.43714(9) 0.71620(7) 0.0154(2) Uani 1 1 d . . . . .
S004 S 0.59847(9) 0.42203(9) 0.34187(8) 0.0175(2) Uani 1 1 d . . . . .
O005 O 0.4200(3) 0.5735(3) 0.7034(2) 0.0164(6) Uani 1 1 d . . . . .
O006 O -0.1246(3) 0.3150(3) 0.6824(2) 0.0211(7) Uani 1 1 d . . . . .
O007 O 0.3150(3) 0.8132(3) 0.5271(3) 0.0258(7) Uani 1 1 d . . . . .
O008 O -0.0919(3) 0.4939(3) 0.7883(2) 0.0209(7) Uani 1 1 d . . . . .
N009 N 0.4505(3) 0.3777(3) 0.2892(3) 0.0176(8) Uani 1 1 d . . . . .
O00A O 0.4560(3) 0.5253(3) 0.8470(2) 0.0171(6) Uani 1 1 d . . . . .
O00B O 0.8324(3) 0.8370(3) 0.5265(3) 0.0331(9) Uani 1 1 d . . . . .
O00C O 0.0877(3) 0.3485(3) 0.2102(2) 0.0182(7) Uani 1 1 d . . . . .
O00D O 0.1060(3) 0.2844(3) 0.3456(2) 0.0161(6) Uani 1 1 d . . . . .
O00E O 0.2067(4) 0.0421(3) 0.5379(3) 0.0297(8) Uani 1 1 d . . . . .
O00F O 0.6261(3) 0.3670(3) 0.2698(3) 0.0226(7) Uani 1 1 d . . . . .
C00G C 0.2894(4) 0.7085(4) 0.4733(4) 0.0211(10) Uani 1 1 d . . . . .
O00H O -0.3263(3) 0.0105(3) 0.4990(3) 0.0245(7) Uani 1 1 d . . . . .
O00I O 0.6601(3) 0.5441(3) 0.3784(3) 0.0241(7) Uani 1 1 d . . . . .
C00J C 0.3935(4) 0.4232(4) 0.3327(3) 0.0167(9) Uani 1 1 d . . . . .
H00J H 0.432908 0.491357 0.386467 0.020 Uiso 1 1 calc R U . . .
C00K C 0.2358(5) 0.6174(4) 0.5106(4) 0.0227(10) Uani 1 1 d . . . . .
H00K H 0.222082 0.629453 0.571311 0.027 Uiso 1 1 calc R U . . .
C00L C -0.0659(4) 0.5802(4) 0.4544(4) 0.0186(9) Uani 1 1 d . . . . .
O00M O -0.3687(3) 0.3154(4) -0.0795(3) 0.0393(9) Uani 1 1 d . . . . .
C00N C -0.2150(4) 0.3031(4) 0.1635(3) 0.0221(10) Uani 1 1 d . . . . .
H00N H -0.221737 0.304180 0.227281 0.027 Uiso 1 1 calc R U . . .
C00O C 0.2714(4) 0.3525(4) 0.2843(3) 0.0157(9) Uani 1 1 d . . . . .
C00P C 0.2507(4) 0.2561(4) 0.2098(3) 0.0152(9) Uani 1 1 d . . . . .
C00Q C 0.6295(5) 0.7245(4) 0.5364(4) 0.0203(9) Uani 1 1 d . . . . .
H00Q H 0.589485 0.721795 0.471167 0.024 Uiso 1 1 calc R U . . .
C00R C 0.3626(4) 0.2737(4) 0.2165(3) 0.0172(9) Uani 1 1 d . . . . .
H00R H 0.378048 0.223722 0.178372 0.021 Uiso 1 1 calc R U . . .
C00S C 0.1330(4) 0.1581(4) 0.1357(3) 0.0194(9) Uani 1 1 d . . . . .
C00T C -0.0644(4) 0.6399(4) 0.5400(4) 0.0203(10) Uani 1 1 d . . . . .
H00T H -0.062681 0.710246 0.543344 0.024 Uiso 1 1 calc R U . . .
C00U C 0.3219(5) 0.3472(4) 0.6016(4) 0.0222(10) Uani 1 1 d . . . . .
H00U H 0.353141 0.407520 0.572139 0.027 Uiso 1 1 calc R U . . .
C00V C 0.7560(5) 0.7810(4) 0.5759(4) 0.0251(11) Uani 1 1 d . . . . .
C00W C 0.6017(4) 0.3652(4) 0.4423(3) 0.0165(9) Uani 1 1 d . . . . .
C00X C 0.2221(4) 0.4899(4) 0.3691(3) 0.0173(9) Uani 1 1 d . . . . .
C00Y C 0.4420(4) 0.7038(4) 1.0193(4) 0.0208(9) Uani 1 1 d . . . . .
O00Z O 0.9645(3) 0.6674(3) 1.14380(15) 0.0352(8) Uani 1 1 d . . . . .
C010 C 0.1521(5) 0.2699(4) 0.0116(3) 0.0222(10) Uani 1 1 d . . . . .
H010 H 0.227384 0.332879 0.058249 0.027 Uiso 1 1 calc R U . . .
C011 C 0.5630(4) 0.6724(4) 0.5934(3) 0.0187(9) Uani 1 1 d . . . . .
H011 H 0.476432 0.634585 0.566705 0.022 Uiso 1 1 calc R U . . .
C012 C 0.5654(4) 0.5833(4) 0.8296(3) 0.0174(9) Uani 1 1 d . . . . .
C013 C 0.6190(4) 0.6733(4) 0.6895(3) 0.0160(8) Uani 1 1 d . . . . .
N014 N 0.0833(3) 0.4856(3) 0.7661(3) 0.0152(7) Uani 1 1 d . . . . .
C015 C 0.2654(4) 0.2803(4) 0.7353(3) 0.0188(9) Uani 1 1 d . . . . .
H015 H 0.259118 0.295253 0.798917 0.023 Uiso 1 1 calc R U . . .
C016 C -0.0154(4) 0.2558(4) 0.3027(3) 0.0181(9) Uani 1 1 d . . . . .
C017 C 0.0884(4) 0.1681(4) 0.0373(3) 0.0198(9) Uani 1 1 d . . . . .
C018 C 0.6012(5) 0.3750(5) 0.6084(3) 0.0233(11) Uani 1 1 d . . . . .
H018 H 0.606024 0.414270 0.670035 0.028 Uiso 1 1 calc R U . . .
C019 C -0.0653(4) 0.5962(4) 0.6222(4) 0.0207(10) Uani 1 1 d . . . . .
H019 H -0.059417 0.638368 0.682908 0.025 Uiso 1 1 calc R U . . .
C01A C 0.6212(5) 0.8943(4) 1.0614(4) 0.0242(10) Uani 1 1 d . . . . .
H01A H 0.696709 0.956448 1.108517 0.029 Uiso 1 1 calc R U . . .
C01B C 0.6092(5) 0.4246(5) 0.5308(4) 0.0228(10) Uani 1 1 d . . . . .
H01B H 0.619824 0.498952 0.538819 0.027 Uiso 1 1 calc R U . . .
C01C C 0.1753(4) 0.3705(4) 0.3044(3) 0.0154(9) Uani 1 1 d . . . . .
C01D C -0.0829(4) 0.4263(4) 0.5242(4) 0.0197(9) Uani 1 1 d . . . . .
H01D H -0.092614 0.352417 0.517928 0.024 Uiso 1 1 calc R U . . .
C01E C -0.1201(4) 0.2962(4) 0.1464(3) 0.0189(9) Uani 1 1 d . . . . .
C01F C 0.6861(4) 0.6470(4) 1.0073(3) 0.0219(8) Uani 1 1 d . . . . .
H01F H 0.628070 0.664017 1.019888 0.026 Uiso 1 1 calc R U . . .
C01G C 0.5442(4) 0.6116(4) 0.7451(3) 0.0147(8) Uani 1 1 d . . . . .
C01H C 0.3143(4) 0.3719(4) 0.6940(3) 0.0154(9) Uani 1 1 d . . . . .
C01I C 0.3139(5) 0.6937(4) 0.3871(4) 0.0234(10) Uani 1 1 d . . . . .
H01I H 0.352678 0.757052 0.362725 0.028 Uiso 1 1 calc R U . . .
C01J C -0.3016(4) 0.3087(4) 0.0899(3) 0.0267(10) Uani 1 1 d . . . . .
H01J H -0.367148 0.311599 0.103017 0.032 Uiso 1 1 calc R U . . .
C01K C 0.7467(4) 0.7342(4) 0.7286(4) 0.0217(10) Uani 1 1 d . . . . .
H01K H 0.787708 0.739098 0.794333 0.026 Uiso 1 1 calc R U . . .
C01L C 0.5528(5) 0.8008(4) 1.0887(3) 0.0232(10) Uani 1 1 d . . . . .
H01L H 0.579723 0.800356 1.155675 0.028 Uiso 1 1 calc R U . . .
C01M C 0.2270(4) 0.1701(4) 0.6850(4) 0.0233(10) Uani 1 1 d . . . . .
H01M H 0.192966 0.109454 0.713496 0.028 Uiso 1 1 calc R U . . .
C01N C 0.2646(4) 0.5116(4) 0.7758(3) 0.0129(8) Uani 1 1 d . . . . .
C01O C -0.0228(5) 0.0747(4) -0.0332(4) 0.0241(10) Uani 1 1 d . . . . .
C01P C 0.5907(4) 0.2575(4) 0.4306(4) 0.0202(9) Uani 1 1 d . . . . .
H01P H 0.589487 0.219100 0.370250 0.024 Uiso 1 1 calc R U . . .
C01Q C 0.2802(4) 0.5836(4) 0.3370(3) 0.0235(10) Uani 1 1 d . . . . .
H01Q H 0.298127 0.572698 0.278235 0.028 Uiso 1 1 calc R U . . .
C01R C 0.3614(4) 0.4937(4) 0.7540(3) 0.0161(9) Uani 1 1 d . . . . .
C01S C 0.2019(4) 0.5077(4) 0.4582(3) 0.0174(9) Uani 1 1 d . . . . .
H01S H 0.164762 0.444528 0.483271 0.021 Uiso 1 1 calc R U . . .
C01T C -0.0751(4) 0.4897(4) 0.6125(3) 0.0170(9) Uani 1 1 d . . . . .
C01U C 0.8135(4) 0.7874(4) 0.6718(4) 0.0251(10) Uani 1 1 d . . . . .
H01U H 0.900165 0.828860 0.699185 0.030 Uiso 1 1 calc R U . . .
C01V C -0.2971(4) 0.0716(4) 0.3589(4) 0.0219(10) Uani 1 1 d . . . . .
H01V H -0.383436 0.030691 0.327648 0.026 Uiso 1 1 calc R U . . .
C01W C 0.4020(4) 0.7065(4) 0.9222(3) 0.0168(9) Uani 1 1 d . . . . .
C01X C -0.0954(4) 0.1921(4) 0.3521(3) 0.0193(9) Uani 1 1 d . . . . .
C01Y C 0.0651(5) 0.0584(4) 0.1589(4) 0.0215(10) Uani 1 1 d . . . . .
C01Z C 0.4693(4) 0.8041(4) 0.8927(4) 0.0194(9) Uani 1 1 d . . . . .
C020 C -0.0448(5) -0.0335(5) 0.0858(4) 0.0273(11) Uani 1 1 d . . . . .
H020 H -0.090338 -0.102023 0.101852 0.033 Uiso 1 1 calc R U . . .
C021 C -0.0052(4) 0.1850(4) -0.1520(3) 0.0287(10) Uani 1 1 d . . . . .
H021 H -0.036097 0.191717 -0.215764 0.034 Uiso 1 1 calc R U . . .
C022 C 0.5808(4) 0.8999(4) 0.9635(4) 0.0222(10) Uani 1 1 d . . . . .
C023 C 0.2847(4) 0.6075(4) 0.8486(3) 0.0153(8) Uani 1 1 d . . . . .
C024 C 0.1095(5) 0.0458(5) 0.2610(4) 0.0248(10) Uani 1 1 d . . . . .
H024 H 0.165070 0.124948 0.308715 0.030 Uiso 1 1 calc R U . . .
C025 C -0.0444(4) 0.1885(4) 0.4480(3) 0.0184(9) Uani 1 1 d . . . . .
H025 H 0.041862 0.226820 0.478311 0.022 Uiso 1 1 calc R U . . .
C026 C -0.2446(4) 0.0719(4) 0.4569(4) 0.0197(9) Uani 1 1 d . . . . .
C027 C 0.1420(4) 0.4381(4) 0.7275(3) 0.0136(8) Uani 1 1 d . . . . .
H027 H 0.103754 0.367341 0.676883 0.016 Uiso 1 1 calc R U . . .
C028 C 0.7816(4) 0.6641(4) 1.0860(3) 0.0235(9) Uani 1 1 d . . . . .
H028 H 0.787954 0.690762 1.152335 0.028 Uiso 1 1 calc R U . . .
C029 C 0.0053(5) -0.0193(4) 0.2985(3) 0.0285(10) Uani 1 1 d . . . . .
H02L H -0.049275 0.010834 0.287751 0.043 Uiso 1 1 calc R U . . .
H02M H 0.039287 -0.008955 0.369726 0.043 Uiso 1 1 calc R U . . .
H02P H -0.040629 -0.101463 0.262085 0.043 Uiso 1 1 calc R U . . .
C02A C 0.6733(4) 0.6048(4) 0.9088(3) 0.0171(8) Uani 1 1 d . . . . .
C02B C 0.8575(4) 0.6002(4) 0.9716(3) 0.0243(9) Uani 1 1 d . . . . .
H02B H 0.916130 0.584063 0.959230 0.029 Uiso 1 1 calc R U . . .
C02C C 0.1707(4) 0.5897(4) 0.8381(3) 0.0176(9) Uani 1 1 d . . . . .
H02C H 0.154473 0.640459 0.874164 0.021 Uiso 1 1 calc R U . . .
C02D C 0.8691(4) 0.6423(4) 1.0684(3) 0.0233(9) Uani 1 1 d . . . . .
C02F C -0.0256(4) 0.2952(4) 0.2225(3) 0.0187(9) Uani 1 1 d . . . . .
C02G C 0.1562(6) -0.0520(5) 0.5778(5) 0.0398(14) Uani 1 1 d . . . . .
H02A H 0.136196 -0.122733 0.531491 0.060 Uiso 1 1 calc R U . . .
H02D H 0.081882 -0.061159 0.587492 0.060 Uiso 1 1 calc R U . . .
H02E H 0.215895 -0.036562 0.641846 0.060 Uiso 1 1 calc R U . . .
C02H C -0.2240(4) 0.1302(4) 0.3088(4) 0.0210(9) Uani 1 1 d . . . . .
H02Q H -0.261013 0.128991 0.243318 0.025 Uiso 1 1 calc R U . . .
C02I C -0.0874(5) -0.0266(5) -0.0073(4) 0.0293(11) Uani 1 1 d . . . . .
H02R H -0.161008 -0.090399 -0.055072 0.035 Uiso 1 1 calc R U . . .
C02J C 0.7767(6) 0.8230(5) 0.4237(4) 0.0368(13) Uani 1 1 d . . . . .
H02F H 0.739295 0.742764 0.384951 0.055 Uiso 1 1 calc R U . . .
H02G H 0.839013 0.873630 0.399417 0.055 Uiso 1 1 calc R U . . .
H02H H 0.713827 0.843134 0.416329 0.055 Uiso 1 1 calc R U . . .
C02K C -0.1098(4) 0.2995(4) 0.0519(3) 0.0267(9) Uani 1 1 d . . . . .
H02S H -0.044327 0.296838 0.038418 0.032 Uiso 1 1 calc R U . . .
C02L C -0.4657(5) 0.3254(5) -0.0623(4) 0.0355(11) Uani 1 1 d . . . . .
H02T H -0.512395 0.332583 -0.122075 0.053 Uiso 1 1 calc R U . . .
H02U H -0.431531 0.393719 -0.006299 0.053 Uiso 1 1 calc R U . . .
H02Z H -0.519663 0.256605 -0.046728 0.053 Uiso 1 1 calc R U . . .
C02M C 0.1051(5) 0.2776(5) -0.0809(4) 0.0268(11) Uani 1 1 d . . . . .
H02 H 0.147822 0.346747 -0.097173 0.032 Uiso 1 1 calc R U . . .
C02N C -0.0761(5) 0.4735(4) 0.4469(4) 0.0229(10) Uani 1 1 d . . . . .
H02N H -0.078315 0.432844 0.387187 0.027 Uiso 1 1 calc R U . . .
C02O C 0.4303(5) 0.8126(5) 0.7945(4) 0.0253(10) Uani 1 1 d . . . . .
H02O H 0.355293 0.751041 0.746337 0.030 Uiso 1 1 calc R U . . .
C02P C 0.4486(5) 0.5811(5) 1.1358(4) 0.0344(12) Uani 1 1 d . . . . .
H02I H 0.501353 0.652186 1.191277 0.052 Uiso 1 1 calc R U . . .
H02J H 0.499152 0.558618 1.110592 0.052 Uiso 1 1 calc R U . . .
H02K H 0.395088 0.519675 1.158832 0.052 Uiso 1 1 calc R U . . .
C02Q C 0.5861(5) 0.2673(5) 0.5929(4) 0.0239(10) Uani 1 1 d . . . . .
C02R C -0.2902(4) 0.3098(4) -0.0024(3) 0.0284(10) Uani 1 1 d . . . . .
C02S C -0.0678(4) 0.0852(4) -0.1293(3) 0.0271(9) Uani 1 1 d . . . . .
H1 H -0.141792 0.022412 -0.177712 0.033 Uiso 1 1 calc R U . . .
C02T C -0.2784(5) 0.0214(4) 0.6021(4) 0.0250(10) Uani 1 1 d . . . . .
H2 H -0.220082 -0.004581 0.612106 0.037 Uiso 1 1 calc R U . . .
H H -0.345324 -0.025849 0.623750 0.037 Uiso 1 1 calc R U . . .
HA H -0.236788 0.102242 0.641199 0.037 Uiso 1 1 calc R U . . .
C02U C 0.5819(5) 0.2082(5) 0.5046(4) 0.0262(11) Uani 1 1 d . . . . .
H3 H 0.572990 0.134478 0.496855 0.031 Uiso 1 1 calc R U . . .
C02V C 0.3720(5) 0.6010(5) 1.0538(4) 0.0286(11) Uani 1 1 d . . . . .
H02V H 0.327296 0.530703 0.995121 0.034 Uiso 1 1 calc R U . . .
C02W C 0.2857(5) 0.2379(4) 0.5510(3) 0.0234(10) Uani 1 1 d . . . . .
H02W H 0.293063 0.223778 0.487699 0.028 Uiso 1 1 calc R U . . .
C02X C 0.6493(5) 0.9976(5) 0.9342(4) 0.0373(12) Uani 1 1 d . . . . .
H02X H 0.724197 1.061117 0.980819 0.045 Uiso 1 1 calc R U . . .
C02Y C 0.7606(5) 0.5819(5) 0.8932(4) 0.0257(10) Uani 1 1 d . . . . .
H02Y H 0.753306 0.552938 0.827080 0.031 Uiso 1 1 calc R U . . .
C02Z C -0.1185(4) 0.1294(4) 0.4999(3) 0.0206(9) Uani 1 1 d . . . . .
H4 H -0.081990 0.128825 0.564853 0.025 Uiso 1 1 calc R U . . .
C031 C 0.3616(5) 0.9079(5) 0.4868(4) 0.0324(12) Uani 1 1 d . . . . .
H03G H 0.301131 0.890434 0.422431 0.049 Uiso 1 1 calc R U . . .
H03H H 0.437355 0.920838 0.477634 0.049 Uiso 1 1 calc R U . . .
H03I H 0.378195 0.977374 0.532665 0.049 Uiso 1 1 calc R U . . .
C032 C 0.4997(5) 0.9084(5) 0.7689(4) 0.0400(13) Uani 1 1 d . . . . .
H032 H 0.473574 0.911650 0.702884 0.048 Uiso 1 1 calc R U . . .
C033 C 0.6081(5) 1.0006(5) 0.8392(4) 0.0442(13) Uani 1 1 d . . . . .
H033 H 0.654325 1.067040 0.820820 0.053 Uiso 1 1 calc R U . . .
C034 C 0.1829(5) -0.0126(5) 0.2621(4) 0.0393(12) Uani 1 1 d . . . . .
H03J H 0.129436 -0.092161 0.218891 0.059 Uiso 1 1 calc R U . . .
H03K H 0.217264 -0.012496 0.330211 0.059 Uiso 1 1 calc R U . . .
H03L H 0.249281 0.029278 0.237932 0.059 Uiso 1 1 calc R U . . .
C035 C -0.1936(4) 0.3066(4) -0.0212(3) 0.0291(10) Uani 1 1 d . . . . .
H035 H -0.185211 0.309264 -0.084169 0.035 Uiso 1 1 calc R U . . .
C036 C 0.2374(4) 0.1458(4) 0.5920(4) 0.0216(10) Uani 1 1 d . . . . .
C037 C 1.0484(5) 0.6360(6) 1.1379(4) 0.0419(13) Uani 1 1 d . . . . .
H03A H 1.088892 0.671600 1.093174 0.063 Uiso 1 1 calc R U . . .
H03B H 1.006225 0.552032 1.112092 0.063 Uiso 1 1 calc R U . . .
H03C H 1.109439 0.662181 1.204283 0.063 Uiso 1 1 calc R U . . .
C039 C 0.2752(6) 0.6125(7) 1.0886(4) 0.0504(15) Uani 1 1 d . . . . .
H03D H 0.229779 0.545484 1.110212 0.076 Uiso 1 1 calc R U . . .
H03E H 0.218541 0.616404 1.033411 0.076 Uiso 1 1 calc R U . . .
H03F H 0.316175 0.682778 1.144223 0.076 Uiso 1 1 calc R U . . .

loop_
_atom_site_aniso_label
_atom_site_aniso_U_11
_atom_site_aniso_U_22
_atom_site_aniso_U_33
_atom_site_aniso_U_23
_atom_site_aniso_U_13
_atom_site_aniso_U_12
Br01 0.0248(2) 0.0369(3) 0.0256(2) 0.0173(2) 0.0112(2) 0.0157(2)
Br02 0.0327(3) 0.0503(4) 0.0265(3) 0.0197(2) 0.0128(2) 0.0214(3)
S003 0.0123(5) 0.0189(5) 0.0163(5) 0.0063(4) 0.0055(4) 0.0086(4)
S004 0.0132(5) 0.0188(5) 0.0219(5) 0.0057(4) 0.0077(4) 0.0087(4)
O005 0.0130(15) 0.0219(17) 0.0160(14) 0.0084(13) 0.0061(12) 0.0092(14)
O006 0.0166(15) 0.0204(17) 0.0247(16) 0.0104(13) 0.0060(13) 0.0081(14)
O007 0.0283(18) 0.0189(17) 0.0265(17) 0.0004(14) 0.0079(14) 0.0119(15)
O008 0.0185(16) 0.0273(18) 0.0210(15) 0.0068(13) 0.0104(13) 0.0134(15)
N009 0.0148(18) 0.019(2) 0.0188(18) 0.0026(15) 0.0058(15) 0.0091(16)
O00A 0.0122(14) 0.0237(17) 0.0148(14) 0.0064(12) 0.0048(12) 0.0086(13)
O00B 0.0315(19) 0.032(2) 0.053(2) 0.0265(18) 0.0312(18) 0.0185(17)
O00C 0.0159(15) 0.0272(18) 0.0159(14) 0.0090(13) 0.0078(12) 0.0129(14)
O00D 0.0132(15) 0.0182(16) 0.0190(15) 0.0078(12) 0.0076(12) 0.0081(13)
O00E 0.031(2) 0.0214(19) 0.0334(19) 0.0049(15) 0.0099(15) 0.0122(16)
O00F 0.0187(16) 0.0292(19) 0.0259(17) 0.0099(14) 0.0129(14) 0.0143(15)
C00G 0.017(2) 0.023(3) 0.023(2) 0.0039(19) 0.0021(18) 0.013(2)
O00H 0.0210(16) 0.0231(18) 0.0311(17) 0.0137(14) 0.0136(14) 0.0091(15)
O00I 0.0151(15) 0.0187(17) 0.0351(18) 0.0079(14) 0.0079(14) 0.0067(14)
C00J 0.018(2) 0.020(2) 0.0151(19) 0.0046(17) 0.0064(17) 0.0121(19)
C00K 0.026(2) 0.022(3) 0.016(2) 0.0020(18) 0.0053(18) 0.012(2)
C00L 0.014(2) 0.023(3) 0.022(2) 0.0120(19) 0.0061(18) 0.011(2)
O00M 0.037(2) 0.062(3) 0.0271(17) 0.0169(17) 0.0084(15) 0.032(2)
C00N 0.024(2) 0.032(3) 0.0142(19) 0.0061(18) 0.0060(17) 0.018(2)
C00O 0.018(2) 0.015(2) 0.0149(19) 0.0056(16) 0.0070(17) 0.0076(18)
C00P 0.017(2) 0.017(2) 0.0125(19) 0.0063(17) 0.0060(16) 0.0094(19)
C00Q 0.026(2) 0.017(2) 0.023(2) 0.0101(18) 0.0141(19) 0.011(2)
C00R 0.020(2) 0.017(2) 0.018(2) 0.0051(17) 0.0074(18) 0.0118(19)
C00S 0.018(2) 0.019(2) 0.020(2) 0.0037(18) 0.0073(18) 0.009(2)
C00T 0.018(2) 0.021(2) 0.025(2) 0.0125(19) 0.0078(19) 0.010(2)
C00U 0.023(2) 0.022(3) 0.021(2) 0.0068(19) 0.0058(19) 0.012(2)
C00V 0.029(3) 0.018(2) 0.041(3) 0.016(2) 0.023(2) 0.015(2)
C00W 0.012(2) 0.019(2) 0.018(2) 0.0037(17) 0.0042(17) 0.0082(19)
C00X 0.014(2) 0.023(2) 0.019(2) 0.0077(18) 0.0069(17) 0.0120(19)
C00Y 0.018(2) 0.021(2) 0.023(2) 0.0081(19) 0.0093(18) 0.009(2)
O00Z 0.0241(17) 0.048(2) 0.0315(17) 0.0095(16) 0.0034(14) 0.0209(17)
C010 0.022(2) 0.023(2) 0.017(2) 0.0032(18) 0.0061(17) 0.010(2)
C011 0.018(2) 0.017(2) 0.022(2) 0.0039(17) 0.0089(18) 0.0092(19)
C012 0.0105(19) 0.021(2) 0.021(2) 0.0042(17) 0.0070(16) 0.0082(18)
C013 0.015(2) 0.015(2) 0.021(2) 0.0049(17) 0.0104(17) 0.0081(18)
N014 0.0129(17) 0.0209(19) 0.0154(17) 0.0065(15) 0.0063(14) 0.0105(16)
C015 0.023(2) 0.018(2) 0.019(2) 0.0078(17) 0.0096(17) 0.012(2)
C016 0.015(2) 0.020(2) 0.019(2) 0.0013(17) 0.0050(17) 0.0108(19)
C017 0.020(2) 0.021(2) 0.015(2) 0.0010(17) 0.0069(17) 0.010(2)
C018 0.020(2) 0.034(3) 0.012(2) 0.0019(19) 0.0022(18) 0.014(2)
C019 0.020(2) 0.022(3) 0.022(2) 0.0033(19) 0.0080(19) 0.014(2)
C01A 0.020(2) 0.018(2) 0.025(2) -0.0014(19) 0.0024(19) 0.007(2)
C01B 0.021(2) 0.025(3) 0.021(2) 0.001(2) 0.0024(19) 0.015(2)
C01C 0.015(2) 0.020(2) 0.0130(19) 0.0099(17) 0.0046(16) 0.0089(18)
C01D 0.017(2) 0.017(2) 0.023(2) 0.0041(19) 0.0045(18) 0.009(2)
C01E 0.018(2) 0.023(2) 0.0151(19) 0.0046(17) 0.0056(16) 0.0108(19)
C01F 0.019(2) 0.028(2) 0.021(2) 0.0052(17) 0.0082(16) 0.0136(19)
C01G 0.0111(19) 0.015(2) 0.0151(19) 0.0018(16) 0.0030(16) 0.0059(17)
C01H 0.014(2) 0.017(2) 0.016(2) 0.0053(17) 0.0048(16) 0.0089(18)
C01I 0.025(2) 0.019(2) 0.027(2) 0.0089(19) 0.0101(19) 0.011(2)
C01J 0.023(2) 0.035(3) 0.024(2) 0.005(2) 0.0054(18) 0.019(2)
C01K 0.017(2) 0.021(2) 0.025(2) 0.0071(19) 0.0076(18) 0.009(2)
C01L 0.025(2) 0.025(2) 0.015(2) 0.0024(18) 0.0024(18) 0.012(2)
C01M 0.023(2) 0.025(3) 0.029(2) 0.014(2) 0.014(2) 0.014(2)
C01N 0.0133(19) 0.018(2) 0.0089(17) 0.0048(16) 0.0032(15) 0.0090(18)
C01O 0.020(2) 0.027(3) 0.021(2) 0.0059(19) 0.0069(18) 0.010(2)
C01P 0.020(2) 0.018(2) 0.021(2) 0.0026(18) 0.0071(19) 0.009(2)
C01Q 0.027(2) 0.033(3) 0.020(2) 0.0123(19) 0.0127(19) 0.020(2)
C01R 0.0133(19) 0.017(2) 0.0149(19) 0.0024(17) 0.0045(16) 0.0062(18)
C01S 0.016(2) 0.024(2) 0.0113(19) 0.0066(17) 0.0052(16) 0.0092(19)
C01T 0.015(2) 0.019(2) 0.019(2) 0.0067(18) 0.0065(17) 0.0099(19)
C01U 0.017(2) 0.022(2) 0.038(3) 0.012(2) 0.014(2) 0.009(2)
C01V 0.018(2) 0.020(2) 0.026(2) 0.0042(18) 0.0060(18) 0.010(2)
C01W 0.013(2) 0.021(2) 0.0150(19) 0.0018(17) 0.0032(17) 0.0096(19)
C01X 0.020(2) 0.017(2) 0.022(2) 0.0043(17) 0.0083(18) 0.0108(19)
C01Y 0.022(2) 0.022(2) 0.022(2) 0.0082(19) 0.0083(19) 0.013(2)
C01Z 0.018(2) 0.017(2) 0.021(2) 0.0025(18) 0.0072(18) 0.0087(19)
C020 0.029(3) 0.022(3) 0.030(3) 0.013(2) 0.014(2) 0.010(2)
C021 0.030(2) 0.039(3) 0.0149(19) 0.0090(19) 0.0071(18) 0.017(2)
C022 0.020(2) 0.018(2) 0.024(2) 0.0034(18) 0.0048(19) 0.008(2)
C023 0.013(2) 0.017(2) 0.0159(19) 0.0036(17) 0.0051(16) 0.0077(18)
C024 0.025(2) 0.024(3) 0.022(2) 0.0087(19) 0.0073(19) 0.010(2)
C025 0.016(2) 0.016(2) 0.023(2) 0.0045(17) 0.0082(18) 0.0074(18)
C026 0.019(2) 0.015(2) 0.027(2) 0.0069(18) 0.0122(18) 0.0081(19)
C027 0.015(2) 0.017(2) 0.0116(18) 0.0050(16) 0.0054(16) 0.0101(18)
C028 0.020(2) 0.031(3) 0.0161(18) 0.0024(17) 0.0056(16) 0.012(2)
C029 0.035(3) 0.027(3) 0.026(2) 0.012(2) 0.015(2) 0.014(2)
C02A 0.014(2) 0.018(2) 0.0169(19) 0.0043(17) 0.0036(16) 0.0071(18)
C02B 0.021(2) 0.034(3) 0.023(2) 0.006(2) 0.0082(18) 0.019(2)
C02C 0.016(2) 0.019(2) 0.0153(19) 0.0024(17) 0.0051(17) 0.0084(19)
C02D 0.020(2) 0.029(2) 0.0198(19) 0.0095(18) 0.0067(16) 0.012(2)
C02F 0.019(2) 0.019(2) 0.0175(19) 0.0023(17) 0.0064(17) 0.0103(19)
C02G 0.040(3) 0.019(3) 0.060(4) 0.008(3) 0.028(3) 0.011(3)
C02H 0.021(2) 0.020(2) 0.021(2) 0.0054(18) 0.0067(18) 0.011(2)
C02I 0.022(2) 0.026(3) 0.023(2) 0.003(2) 0.003(2) 0.003(2)
C02J 0.051(3) 0.031(3) 0.046(3) 0.023(3) 0.035(3) 0.023(3)
C02K 0.026(2) 0.038(3) 0.022(2) 0.0090(19) 0.0109(18) 0.020(2)
C02L 0.030(3) 0.048(3) 0.035(3) 0.017(2) 0.007(2) 0.026(3)
C02M 0.027(2) 0.031(3) 0.022(2) 0.014(2) 0.0142(19) 0.012(2)
C02N 0.019(2) 0.025(3) 0.021(2) 0.001(2) 0.0045(19) 0.012(2)
C02O 0.024(2) 0.024(3) 0.026(2) 0.010(2) 0.007(2) 0.011(2)
C02P 0.033(3) 0.033(3) 0.032(3) 0.014(2) 0.012(2) 0.012(2)
C02Q 0.017(2) 0.030(3) 0.020(2) 0.008(2) 0.0065(19) 0.008(2)
C02R 0.027(2) 0.035(3) 0.022(2) 0.0063(19) 0.0033(18) 0.018(2)
C02S 0.023(2) 0.031(3) 0.018(2) 0.0036(18) 0.0008(17) 0.010(2)
C02T 0.026(2) 0.023(3) 0.030(2) 0.013(2) 0.015(2) 0.012(2)
C02U 0.027(3) 0.024(3) 0.030(3) 0.005(2) 0.011(2) 0.015(2)
C02V 0.023(2) 0.031(3) 0.020(2) 0.008(2) 0.0050(19) 0.006(2)
C02W 0.022(2) 0.029(3) 0.016(2) 0.0016(19) 0.0057(18) 0.013(2)
C02X 0.029(3) 0.024(3) 0.045(3) 0.010(2) 0.005(2) 0.007(2)
C02Y 0.023(2) 0.036(3) 0.020(2) 0.0055(19) 0.0085(18) 0.017(2)
C02Z 0.022(2) 0.020(2) 0.020(2) 0.0054(17) 0.0063(18) 0.011(2)
C031 0.036(3) 0.027(3) 0.039(3) 0.009(2) 0.014(2) 0.020(3)
C032 0.039(3) 0.034(3) 0.032(3) 0.013(2) 0.003(2) 0.012(3)
C033 0.038(3) 0.032(3) 0.051(3) 0.022(3) 0.011(3) 0.008(3)
C034 0.045(3) 0.053(4) 0.043(3) 0.027(3) 0.022(2) 0.036(3)
C035 0.033(3) 0.038(3) 0.021(2) 0.012(2) 0.0110(19) 0.020(2)
C036 0.018(2) 0.020(2) 0.021(2) 0.0016(18) 0.0023(18) 0.009(2)
C037 0.030(3) 0.065(4) 0.032(3) 0.014(3) 0.006(2) 0.028(3)
C039 0.045(3) 0.079(5) 0.040(3) 0.030(3) 0.024(3) 0.035(3)

loop_
_atom_type_symbol
_atom_type_description
_atom_type_scat_dispersion_real
_atom_type_scat_dispersion_imag
_atom_type_scat_source
C C 0.0181 0.0091 'International Tables Vol C Tables 4.2.6.8 and 6.1.1.4'
H H 0.0000 0.0000 'International Tables Vol C Tables 4.2.6.8 and 6.1.1.4'
Br Br -0.6763 1.2805 'International Tables Vol C Tables 4.2.6.8 and 6.1.1.4'
N N 0.0311 0.0180 'International Tables Vol C Tables 4.2.6.8 and 6.1.1.4'
O O 0.0492 0.0322 'International Tables Vol C Tables 4.2.6.8 and 6.1.1.4'
S S 0.3331 0.5567 'International Tables Vol C Tables 4.2.6.8 and 6.1.1.4'

loop_
_geom_angle_atom_site_label_1
_geom_angle_atom_site_label_2
_geom_angle_atom_site_label_3
_geom_angle
_geom_angle_site_symmetry_1
_geom_angle_site_symmetry_3
_geom_angle_publ_flag
O006 S003 O008 122.4(2) . . ?
O006 S003 N014 105.46(19) . . ?
O006 S003 C01T 108.9(2) . . ?
O008 S003 N014 105.5(2) . . ?
O008 S003 C01T 109.6(2) . . ?
N014 S003 C01T 103.1(2) . . ?
N009 S004 C00W 103.3(2) . . ?
O00F S004 N009 105.7(2) . . ?
O00F S004 C00W 110.0(2) . . ?
O00I S004 N009 105.3(2) . . ?
O00I S004 O00F 121.7(2) . . ?
O00I S004 C00W 109.1(2) . . ?
C01G O005 C01R 104.9(3) . . ?
C00G O007 C031 117.4(4) . . ?
C00J N009 S004 122.5(3) . . ?
C00J N009 C00R 109.5(4) . . ?
C00R N009 S004 125.4(3) . . ?
C012 O00A C01R 105.1(3) . . ?
C00V O00B C02J 117.4(4) . . ?
C02F O00C C01C 105.1(3) . . ?
C016 O00D C01C 105.5(3) . . ?
C036 O00E C02G 117.0(4) . . ?
O007 C00G C00K 115.6(4) . . ?
C01I C00G O007 123.0(5) . . ?
C01I C00G C00K 121.3(5) . . ?
C026 O00H C02T 117.0(4) . . ?
N009 C00J H00J 126.3 . . ?
C00O C00J N009 107.5(4) . . ?
C00O C00J H00J 126.3 . . ?
C00G C00K H00K 120.4 . . ?
C00G C00K C01S 119.2(5) . . ?
C01S C00K H00K 120.4 . . ?
C00T C00L Br01 120.3(3) . . ?
C00T C00L C02N 120.3(4) . . ?
C02N C00L Br01 119.4(4) . . ?
C02R O00M C02L 117.7(4) . . ?
C01E C00N H00N 118.9 . . ?
C01E C00N C01J 122.2(4) . . ?
C01J C00N H00N 118.9 . . ?
C00J C00O C00P 108.1(4) . . ?
C00J C00O C01C 125.7(4) . . ?
C00P C00O C01C 126.1(4) . . ?
C00O C00P C00S 128.7(4) . . ?
C00R C00P C00O 106.7(4) . . ?
C00R C00P C00S 124.5(4) . . ?
C00V C00Q H00Q 120.5 . . ?
C011 C00Q H00Q 120.5 . . ?
C011 C00Q C00V 118.9(5) . . ?
N009 C00R H00R 126.0 . . ?
C00P C00R N009 108.0(4) . . ?
C00P C00R H00R 126.0 . . ?
C017 C00S C00P 119.1(4) . . ?
C01Y C00S C00P 121.3(4) . . ?
C01Y C00S C017 119.6(4) . . ?
C00L C00T H00T 120.1 . . ?
C00L C00T C019 119.7(4) . . ?
C019 C00T H00T 120.1 . . ?
C01H C00U H00U 119.2 . . ?
C02W C00U H00U 119.2 . . ?
C02W C00U C01H 121.7(5) . . ?
O00B C00V C00Q 124.2(5) . . ?
C01U C00V O00B 115.6(5) . . ?
C01U C00V C00Q 120.1(5) . . ?
C01B C00W S004 119.4(4) . . ?
C01B C00W C01P 120.9(5) . . ?
C01P C00W S004 119.6(4) . . ?
C01Q C00X C01C 119.4(4) . . ?
C01Q C00X C01S 118.3(4) . . ?
C01S C00X C01C 122.2(4) . . ?
C01L C00Y C02V 118.9(4) . . ?
C01W C00Y C01L 118.8(4) . . ?
C01W C00Y C02V 122.3(4) . . ?
C02D O00Z C037 124.7(4) . . ?
C017 C010 H010 120.0 . . ?
C02M C010 H010 120.0 . . ?
C02M C010 C017 120.0(5) . . ?
C00Q C011 H011 118.9 . . ?
C00Q C011 C013 122.1(4) . . ?
C013 C011 H011 118.9 . . ?
O00A C012 C02A 114.4(4) . . ?
C01G C012 O00A 109.3(4) . . ?
C01G C012 C02A 136.1(4) . . ?
C011 C013 C01G 120.1(4) . . ?
C01K C013 C011 117.6(4) . . ?
C01K C013 C01G 122.3(4) . . ?
C027 N014 S003 124.0(3) . . ?
C02C N014 S003 126.0(3) . . ?
C02C N014 C027 108.9(4) . . ?
C01H C015 H015 119.5 . . ?
C01M C015 H015 119.5 . . ?
C01M C015 C01H 121.0(4) . . ?
O00D C016 C01X 114.3(4) . . ?
C02F C016 O00D 108.8(4) . . ?
C02F C016 C01X 136.9(4) . . ?
C010 C017 C00S 121.6(4) . . ?
C01O C017 C00S 119.0(4) . . ?
C01O C017 C010 119.4(4) . . ?
C01B C018 H018 121.1 . . ?
C02Q C018 H018 121.1 . . ?
C02Q C018 C01B 117.8(5) . . ?
C00T C019 H019 120.8 . . ?
C01T C019 C00T 118.5(4) . . ?
C01T C019 H019 120.8 . . ?
C01L C01A H01A 119.7 . . ?
C01L C01A C022 120.7(5) . . ?
C022 C01A H01A 119.7 . . ?
C00W C01B C018 119.6(5) . . ?
C00W C01B H01B 120.2 . . ?
C018 C01B H01B 120.2 . . ?
O00C C01C C00O 108.2(4) . . ?
O00C C01C C00X 108.6(3) . . ?
O00D C01C O00C 104.0(3) . . ?
O00D C01C C00O 110.0(3) . . ?
O00D C01C C00X 110.6(4) . . ?
C00O C01C C00X 114.8(4) . . ?
C01T C01D H01D 120.8 . . ?
C02N C01D H01D 120.8 . . ?
C02N C01D C01T 118.4(5) . . ?
C00N C01E C02F 123.6(4) . . ?
C00N C01E C02K 117.5(4) . . ?
C02K C01E C02F 118.7(4) . . ?
C028 C01F H01F 119.6 . . ?
C028 C01F C02A 120.8(4) . . ?
C02A C01F H01F 119.6 . . ?
O005 C01G C013 114.6(4) . . ?
C012 C01G O005 109.8(4) . . ?
C012 C01G C013 135.5(4) . . ?
C00U C01H C015 118.0(4) . . ?
C00U C01H C01R 122.4(4) . . ?
C015 C01H C01R 119.5(4) . . ?
C00G C01I H01I 120.9 . . ?
C00G C01I C01Q 118.1(5) . . ?
C01Q C01I H01I 120.9 . . ?
C00N C01J H01J 120.5 . . ?
C02R C01J C00N 118.9(4) . . ?
C02R C01J H01J 120.5 . . ?
C013 C01K H01K 119.9 . . ?
C01U C01K C013 120.2(4) . . ?
C01U C01K H01K 119.9 . . ?
C00Y C01L H01L 119.3 . . ?
C01A C01L C00Y 121.4(4) . . ?
C01A C01L H01L 119.3 . . ?
C015 C01M H01M 119.6 . . ?
C015 C01M C036 120.8(4) . . ?
C036 C01M H01M 119.6 . . ?
C023 C01N C01R 126.6(4) . . ?
C027 C01N C01R 124.5(4) . . ?
C027 C01N C023 109.0(4) . . ?
C017 C01O C02I 119.5(4) . . ?
C017 C01O C02S 119.0(4) . . ?
C02I C01O C02S 121.5(5) . . ?
C00W C01P H01P 120.0 . . ?
C02U C01P C00W 120.0(5) . . ?
C02U C01P H01P 120.0 . . ?
C00X C01Q C01I 122.4(5) . . ?
C00X C01Q H01Q 118.8 . . ?
C01I C01Q H01Q 118.8 . . ?
O005 C01R O00A 104.9(3) . . ?
O005 C01R C01H 109.8(4) . . ?
O005 C01R C01N 109.0(3) . . ?
O00A C01R C01H 109.8(3) . . ?
O00A C01R C01N 108.6(3) . . ?
C01N C01R C01H 114.3(4) . . ?
C00K C01S C00X 120.5(4) . . ?
C00K C01S H01S 119.8 . . ?
C00X C01S H01S 119.8 . . ?
C019 C01T S003 119.7(4) . . ?
C019 C01T C01D 121.9(4) . . ?
C01D C01T S003 118.3(4) . . ?
C00V C01U C01K 121.0(5) . . ?
C00V C01U H01U 119.5 . . ?
C01K C01U H01U 119.5 . . ?
C026 C01V H01V 119.8 . . ?
C02H C01V H01V 119.8 . . ?
C02H C01V C026 120.5(4) . . ?
C00Y C01W C01Z 120.9(4) . . ?
C00Y C01W C023 120.0(4) . . ?
C01Z C01W C023 119.1(4) . . ?
C025 C01X C016 119.3(4) . . ?
C025 C01X C02H 117.2(4) . . ?
C02H C01X C016 123.5(4) . . ?
C00S C01Y C020 119.5(4) . . ?
C00S C01Y C024 120.7(4) . . ?
C020 C01Y C024 119.8(4) . . ?
C01W C01Z C022 119.2(4) . . ?
C01W C01Z C02O 123.1(4) . . ?
C022 C01Z C02O 117.6(4) . . ?
C01Y C020 H020 119.1 . . ?
C02I C020 C01Y 121.8(5) . . ?
C02I C020 H020 119.1 . . ?
C02M C021 H021 120.1 . . ?
C02S C021 H021 120.1 . . ?
C02S C021 C02M 119.9(4) . . ?
C01A C022 C01Z 118.9(5) . . ?
C01A C022 C02X 121.5(5) . . ?
C02X C022 C01Z 119.6(5) . . ?
C01N C023 C01W 128.9(4) . . ?
C02C C023 C01N 105.8(4) . . ?
C02C C023 C01W 125.3(4) . . ?
C01Y C024 H024 107.6 . . ?
C01Y C024 C029 112.8(4) . . ?
C01Y C024 C034 111.3(4) . . ?
C029 C024 H024 107.6 . . ?
C034 C024 H024 107.6 . . ?
C034 C024 C029 109.8(4) . . ?
C01X C025 H025 119.3 . . ?
C02Z C025 C01X 121.3(4) . . ?
C02Z C025 H025 119.3 . . ?
O00H C026 C01V 115.2(4) . . ?
O00H C026 C02Z 126.0(4) . . ?
C02Z C026 C01V 118.8(4) . . ?
N014 C027 H027 126.3 . . ?
C01N C027 N014 107.4(4) . . ?
C01N C027 H027 126.3 . . ?
C01F C028 H028 120.0 . . ?
C01F C028 C02D 120.1(4) . . ?
C02D C028 H028 120.0 . . ?
C024 C029 H02L 109.5 . . ?
C024 C029 H02M 109.5 . . ?
C024 C029 H02P 109.5 . . ?
H02L C029 H02M 109.5 . . ?
H02L C029 H02P 109.5 . . ?
H02M C029 H02P 109.5 . . ?
C01F C02A C012 117.3(4) . . ?
C02Y C02A C012 124.6(4) . . ?
C02Y C02A C01F 118.0(4) . . ?
C02D C02B H02B 120.1 . . ?
C02Y C02B H02B 120.1 . . ?
C02Y C02B C02D 119.8(4) . . ?
N014 C02C H02C 125.6 . . ?
C023 C02C N014 108.9(4) . . ?
C023 C02C H02C 125.6 . . ?
O00Z C02D C028 119.3(4) . . ?
O00Z C02D C02B 120.9(4) . . ?
C02B C02D C028 119.8(4) . . ?
O00C C02F C01E 112.7(4) . . ?
C016 C02F O00C 109.2(4) . . ?
C016 C02F C01E 138.0(4) . . ?
O00E C02G H02A 109.5 . . ?
O00E C02G H02D 109.5 . . ?
O00E C02G H02E 109.5 . . ?
H02A C02G H02D 109.5 . . ?
H02A C02G H02E 109.5 . . ?
H02D C02G H02E 109.5 . . ?
C01V C02H C01X 121.8(4) . . ?
C01V C02H H02Q 119.1 . . ?
C01X C02H H02Q 119.1 . . ?
C01O C02I H02R 119.7 . . ?
C020 C02I C01O 120.5(5) . . ?
C020 C02I H02R 119.7 . . ?
O00B C02J H02F 109.5 . . ?
O00B C02J H02G 109.5 . . ?
O00B C02J H02H 109.5 . . ?
H02F C02J H02G 109.5 . . ?
H02F C02J H02H 109.5 . . ?
H02G C02J H02H 109.5 . . ?
C01E C02K H02S 119.5 . . ?
C035 C02K C01E 121.0(4) . . ?
C035 C02K H02S 119.5 . . ?
O00M C02L H02T 109.5 . . ?
O00M C02L H02U 109.5 . . ?
O00M C02L H02Z 109.5 . . ?
H02T C02L H02U 109.5 . . ?
H02T C02L H02Z 109.5 . . ?
H02U C02L H02Z 109.5 . . ?
C010 C02M C021 121.2(5) . . ?
C010 C02M H02 119.4 . . ?
C021 C02M H02 119.4 . . ?
C00L C02N H02N 119.5 . . ?
C01D C02N C00L 121.1(5) . . ?
C01D C02N H02N 119.5 . . ?
C01Z C02O H02O 119.5 . . ?
C032 C02O C01Z 121.0(5) . . ?
C032 C02O H02O 119.5 . . ?
H02I C02P H02J 109.5 . . ?
H02I C02P H02K 109.5 . . ?
H02J C02P H02K 109.5 . . ?
C02V C02P H02I 109.5 . . ?
C02V C02P H02J 109.5 . . ?
C02V C02P H02K 109.5 . . ?
C018 C02Q Br02 117.3(4) . . ?
C018 C02Q C02U 122.8(5) . . ?
C02U C02Q Br02 119.9(4) . . ?
O00M C02R C01J 124.1(4) . . ?
O00M C02R C035 115.4(4) . . ?
C01J C02R C035 120.4(4) . . ?
C01O C02S H1 119.8 . . ?
C021 C02S C01O 120.5(4) . . ?
C021 C02S H1 119.8 . . ?
O00H C02T H2 109.5 . . ?
O00H C02T H 109.5 . . ?
O00H C02T HA 109.5 . . ?
H2 C02T H 109.5 . . ?
H2 C02T HA 109.5 . . ?
H C02T HA 109.5 . . ?
C01P C02U C02Q 118.7(5) . . ?
C01P C02U H3 120.6 . . ?
C02Q C02U H3 120.6 . . ?
C00Y C02V H02V 107.6 . . ?
C00Y C02V C039 109.9(5) . . ?
C02P C02V C00Y 115.5(4) . . ?
C02P C02V H02V 107.6 . . ?
C02P C02V C039 108.4(4) . . ?
C039 C02V H02V 107.6 . . ?
C00U C02W H02W 119.7 . . ?
C00U C02W C036 120.6(5) . . ?
C036 C02W H02W 119.7 . . ?
C022 C02X H02X 119.9 . . ?
C033 C02X C022 120.3(5) . . ?
C033 C02X H02X 119.9 . . ?
C02A C02Y H02Y 119.2 . . ?
C02B C02Y C02A 121.5(4) . . ?
C02B C02Y H02Y 119.2 . . ?
C025 C02Z H4 119.8 . . ?
C026 C02Z C025 120.4(4) . . ?
C026 C02Z H4 119.8 . . ?
O007 C031 H03G 109.5 . . ?
O007 C031 H03H 109.5 . . ?
O007 C031 H03I 109.5 . . ?
H03G C031 H03H 109.5 . . ?
H03G C031 H03I 109.5 . . ?
H03H C031 H03I 109.5 . . ?
C02O C032 H032 119.8 . . ?
C02O C032 C033 120.3(5) . . ?
C033 C032 H032 119.8 . . ?
C02X C033 C032 121.2(5) . . ?
C02X C033 H033 119.4 . . ?
C032 C033 H033 119.4 . . ?
C024 C034 H03J 109.5 . . ?
C024 C034 H03K 109.5 . . ?
C024 C034 H03L 109.5 . . ?
H03J C034 H03K 109.5 . . ?
H03J C034 H03L 109.5 . . ?
H03K C034 H03L 109.5 . . ?
C02K C035 C02R 119.9(4) . . ?
C02K C035 H035 120.1 . . ?
C02R C035 H035 120.1 . . ?
O00E C036 C01M 125.8(5) . . ?
O00E C036 C02W 116.4(4) . . ?
C01M C036 C02W 117.9(4) . . ?
O00Z C037 H03A 109.5 . . ?
O00Z C037 H03B 109.5 . . ?
O00Z C037 H03C 109.5 . . ?
H03A C037 H03B 109.5 . . ?
H03A C037 H03C 109.5 . . ?
H03B C037 H03C 109.5 . . ?
C02V C039 H03D 109.5 . . ?
C02V C039 H03E 109.5 . . ?
C02V C039 H03F 109.5 . . ?
H03D C039 H03E 109.5 . . ?
H03D C039 H03F 109.5 . . ?
H03E C039 H03F 109.5 . . ?

loop_
_geom_bond_atom_site_label_1
_geom_bond_atom_site_label_2
_geom_bond_distance
_geom_bond_site_symmetry_2
_geom_bond_publ_flag
Br01 C00L 1.868(5) . ?
Br02 C02Q 1.902(5) . ?
S003 O006 1.424(4) . ?
S003 O008 1.427(3) . ?
S003 N014 1.671(4) . ?
S003 C01T 1.757(5) . ?
S004 N009 1.677(4) . ?
S004 O00F 1.425(3) . ?
S004 O00I 1.423(4) . ?
S004 C00W 1.745(5) . ?
O005 C01G 1.401(5) . ?
O005 C01R 1.431(6) . ?
O007 C00G 1.379(6) . ?
O007 C031 1.432(7) . ?
N009 C00J 1.387(6) . ?
N009 C00R 1.392(6) . ?
O00A C012 1.397(5) . ?
O00A C01R 1.440(5) . ?
O00B C00V 1.382(6) . ?
O00B C02J 1.432(7) . ?
O00C C01C 1.442(5) . ?
O00C C02F 1.399(5) . ?
O00D C016 1.406(5) . ?
O00D C01C 1.431(5) . ?
O00E C02G 1.428(7) . ?
O00E C036 1.345(6) . ?
C00G C00K 1.380(7) . ?
C00G C01I 1.378(7) . ?
O00H C026 1.367(6) . ?
O00H C02T 1.430(6) . ?
C00J H00J 0.9500 . ?
C00J C00O 1.355(6) . ?
C00K H00K 0.9500 . ?
C00K C01S 1.392(7) . ?
C00L C00T 1.382(7) . ?
C00L C02N 1.394(7) . ?
O00M C02L 1.429(6) . ?
O00M C02R 1.364(5) . ?
C00N H00N 0.9500 . ?
C00N C01E 1.380(6) . ?
C00N C01J 1.401(6) . ?
C00O C00P 1.456(6) . ?
C00O C01C 1.491(6) . ?
C00P C00R 1.360(6) . ?
C00P C00S 1.489(6) . ?
C00Q H00Q 0.9500 . ?
C00Q C00V 1.387(7) . ?
C00Q C011 1.379(7) . ?
C00R H00R 0.9500 . ?
C00S C017 1.455(7) . ?
C00S C01Y 1.387(7) . ?
C00T H00T 0.9500 . ?
C00T C019 1.406(7) . ?
C00U H00U 0.9500 . ?
C00U C01H 1.377(7) . ?
C00U C02W 1.370(7) . ?
C00V C01U 1.379(8) . ?
C00W C01B 1.377(7) . ?
C00W C01P 1.399(7) . ?
C00X C01C 1.517(6) . ?
C00X C01Q 1.371(7) . ?
C00X C01S 1.395(6) . ?
C00Y C01L 1.421(7) . ?
C00Y C01W 1.389(7) . ?
C00Y C02V 1.517(7) . ?
O00Z C02D 1.311(5) . ?
O00Z C037 1.382(6) . ?
C010 H010 0.9500 . ?
C010 C017 1.414(7) . ?
C010 C02M 1.374(7) . ?
C011 H011 0.9500 . ?
C011 C013 1.404(6) . ?
C012 C01G 1.339(6) . ?
C012 C02A 1.467(6) . ?
C013 C01G 1.464(6) . ?
C013 C01K 1.399(6) . ?
N014 C027 1.390(5) . ?
N014 C02C 1.388(6) . ?
C015 H015 0.9500 . ?
C015 C01H 1.413(6) . ?
C015 C01M 1.372(7) . ?
C016 C01X 1.442(7) . ?
C016 C02F 1.351(7) . ?
C017 C01O 1.412(7) . ?
C018 H018 0.9500 . ?
C018 C01B 1.394(7) . ?
C018 C02Q 1.374(8) . ?
C019 H019 0.9500 . ?
C019 C01T 1.390(7) . ?
C01A H01A 0.9500 . ?
C01A C01L 1.363(7) . ?
C01A C022 1.415(7) . ?
C01B H01B 0.9500 . ?
C01D H01D 0.9500 . ?
C01D C01T 1.399(7) . ?
C01D C02N 1.370(7) . ?
C01E C02F 1.458(6) . ?
C01E C02K 1.416(6) . ?
C01F H01F 0.9500 . ?
C01F C028 1.376(6) . ?
C01F C02A 1.403(6) . ?
C01H C01R 1.519(6) . ?
C01I H01I 0.9500 . ?
C01I C01Q 1.388(7) . ?
C01J H01J 0.9500 . ?
C01J C02R 1.384(6) . ?
C01K H01K 0.9500 . ?
C01K C01U 1.382(7) . ?
C01L H01L 0.9500 . ?
C01M H01M 0.9500 . ?
C01M C036 1.399(7) . ?
C01N C01R 1.509(6) . ?
C01N C023 1.441(6) . ?
C01N C027 1.363(6) . ?
C01O C02I 1.413(8) . ?
C01O C02S 1.431(6) . ?
C01P H01P 0.9500 . ?
C01P C02U 1.346(8) . ?
C01Q H01Q 0.9500 . ?
C01S H01S 0.9500 . ?
C01U H01U 0.9500 . ?
C01V H01V 0.9500 . ?
C01V C026 1.418(7) . ?
C01V C02H 1.374(7) . ?
C01W C01Z 1.416(7) . ?
C01W C023 1.489(6) . ?
C01X C025 1.407(7) . ?
C01X C02H 1.411(7) . ?
C01Y C020 1.412(7) . ?
C01Y C024 1.517(7) . ?
C01Z C022 1.426(7) . ?
C01Z C02O 1.430(7) . ?
C020 H020 0.9500 . ?
C020 C02I 1.363(8) . ?
C021 H021 0.9500 . ?
C021 C02M 1.406(7) . ?
C021 C02S 1.368(7) . ?
C022 C02X 1.417(7) . ?
C023 C02C 1.375(6) . ?
C024 H024 1.0000 . ?
C024 C029 1.531(7) . ?
C024 C034 1.520(7) . ?
C025 H025 0.9500 . ?
C025 C02Z 1.404(7) . ?
C026 C02Z 1.385(7) . ?
C027 H027 0.9500 . ?
C028 H028 0.9500 . ?
C028 C02D 1.394(6) . ?
C029 H02L 0.9800 . ?
C029 H02M 0.9800 . ?
C029 H02P 0.9800 . ?
C02A C02Y 1.391(6) . ?
C02B H02B 0.9500 . ?
C02B C02D 1.385(6) . ?
C02B C02Y 1.379(7) . ?
C02C H02C 0.9500 . ?
C02G H02A 0.9800 . ?
C02G H02D 0.9800 . ?
C02G H02E 0.9800 . ?
C02H H02Q 0.9500 . ?
C02I H02R 0.9500 . ?
C02J H02F 0.9800 . ?
C02J H02G 0.9800 . ?
C02J H02H 0.9800 . ?
C02K H02S 0.9500 . ?
C02K C035 1.383(6) . ?
C02L H02T 0.9800 . ?
C02L H02U 0.9800 . ?
C02L H02Z 0.9800 . ?
C02M H02 0.9500 . ?
C02N H02N 0.9500 . ?
C02O H02O 0.9500 . ?
C02O C032 1.373(8) . ?
C02P H02I 0.9800 . ?
C02P H02J 0.9800 . ?
C02P H02K 0.9800 . ?
C02P C02V 1.507(7) . ?
C02Q C02U 1.394(7) . ?
C02R C035 1.391(6) . ?
C02S H1 0.9500 . ?
C02T H2 0.9800 . ?
C02T H 0.9800 . ?
C02T HA 0.9800 . ?
C02U H3 0.9500 . ?
C02V H02V 1.0000 . ?
C02V C039 1.551(8) . ?
C02W H02W 0.9500 . ?
C02W C036 1.414(7) . ?
C02X H02X 0.9500 . ?
C02X C033 1.365(8) . ?
C02Y H02Y 0.9500 . ?
C02Z H4 0.9500 . ?
C031 H03G 0.9800 . ?
C031 H03H 0.9800 . ?
C031 H03I 0.9800 . ?
C032 H032 0.9500 . ?
C032 C033 1.390(8) . ?
C033 H033 0.9500 . ?
C034 H03J 0.9800 . ?
C034 H03K 0.9800 . ?
C034 H03L 0.9800 . ?
C035 H035 0.9500 . ?
C037 H03A 0.9800 . ?
C037 H03B 0.9800 . ?
C037 H03C 0.9800 . ?
C039 H03D 0.9800 . ?
C039 H03E 0.9800 . ?
C039 H03F 0.9800 . ?

loop_
_geom_torsion_atom_site_label_1
_geom_torsion_atom_site_label_2
_geom_torsion_atom_site_label_3
_geom_torsion_atom_site_label_4
_geom_torsion
_geom_torsion_site_symmetry_1
_geom_torsion_site_symmetry_2
_geom_torsion_site_symmetry_3
_geom_torsion_site_symmetry_4
_geom_torsion_publ_flag
Br01 C00L C00T C019 -176.0(4) . . . . ?
Br01 C00L C02N C01D 179.0(4) . . . . ?
Br02 C02Q C02U C01P 178.7(4) . . . . ?
S003 N014 C027 C01N 169.0(3) . . . . ?
S003 N014 C02C C023 -170.3(3) . . . . ?
S004 N009 C00J C00O -166.4(3) . . . . ?
S004 N009 C00R C00P 165.6(3) . . . . ?
S004 C00W C01B C018 174.5(4) . . . . ?
S004 C00W C01P C02U -173.9(4) . . . . ?
O006 S003 N014 C027 38.1(4) . . . . ?
O006 S003 N014 C02C -155.5(4) . . . . ?
O006 S003 C01T C019 157.0(4) . . . . ?
O006 S003 C01T C01D -27.9(4) . . . . ?
O007 C00G C00K C01S 177.1(4) . . . . ?
O007 C00G C01I C01Q -177.7(4) . . . . ?
O008 S003 N014 C027 168.9(3) . . . . ?
O008 S003 N014 C02C -24.7(4) . . . . ?
O008 S003 C01T C019 20.7(5) . . . . ?
O008 S003 C01T C01D -164.2(4) . . . . ?
N009 S004 C00W C01B -84.3(4) . . . . ?
N009 S004 C00W C01P 92.6(4) . . . . ?
N009 C00J C00O C00P 2.2(5) . . . . ?
N009 C00J C00O C01C -177.8(4) . . . . ?
O00A C012 C01G O005 0.1(5) . . . . ?
O00A C012 C01G C013 178.4(5) . . . . ?
O00A C012 C02A C01F -45.4(6) . . . . ?
O00A C012 C02A C02Y 131.9(5) . . . . ?
O00B C00V C01U C01K -179.7(4) . . . . ?
O00D C016 C01X C025 15.3(6) . . . . ?
O00D C016 C01X C02H -163.5(4) . . . . ?
O00D C016 C02F O00C 0.9(5) . . . . ?
O00D C016 C02F C01E -179.9(5) . . . . ?
O00F S004 N009 C00J -172.6(4) . . . . ?
O00F S004 N009 C00R 27.3(4) . . . . ?
O00F S004 C00W C01B 163.2(4) . . . . ?
O00F S004 C00W C01P -19.9(4) . . . . ?
C00G C00K C01S C00X 0.1(7) . . . . ?
C00G C01I C01Q C00X 1.2(7) . . . . ?
O00H C026 C02Z C025 179.2(4) . . . . ?
O00I S004 N009 C00J -42.6(4) . . . . ?
O00I S004 N009 C00R 157.3(4) . . . . ?
O00I S004 C00W C01B 27.3(4) . . . . ?
O00I S004 C00W C01P -155.7(4) . . . . ?
C00J N009 C00R C00P 3.3(5) . . . . ?
C00J C00O C00P C00R -0.2(5) . . . . ?
C00J C00O C00P C00S -177.6(4) . . . . ?
C00J C00O C01C O00C 134.7(5) . . . . ?
C00J C00O C01C O00D -112.3(5) . . . . ?
C00J C00O C01C C00X 13.2(6) . . . . ?
C00K C00G C01I C01Q 1.6(7) . . . . ?
C00L C00T C019 C01T -3.7(7) . . . . ?
O00M C02R C035 C02K -179.2(5) . . . . ?
C00N C01E C02F O00C -147.4(4) . . . . ?
C00N C01E C02F C016 33.5(9) . . . . ?
C00N C01E C02K C035 -1.5(7) . . . . ?
C00N C01J C02R O00M -179.8(5) . . . . ?
C00N C01J C02R C035 -0.6(8) . . . . ?
C00O C00P C00R N009 -1.9(5) . . . . ?
C00O C00P C00S C017 91.6(6) . . . . ?
C00O C00P C00S C01Y -88.0(6) . . . . ?
C00P C00O C01C O00C -45.4(6) . . . . ?
C00P C00O C01C O00D 67.7(5) . . . . ?
C00P C00O C01C C00X -166.9(4) . . . . ?
C00P C00S C017 C010 -2.1(7) . . . . ?
C00P C00S C017 C01O 179.5(4) . . . . ?
C00P C00S C01Y C020 -178.7(4) . . . . ?
C00P C00S C01Y C024 -0.3(7) . . . . ?
C00Q C00V C01U C01K 2.5(7) . . . . ?
C00Q C011 C013 C01G -176.8(4) . . . . ?
C00Q C011 C013 C01K 3.0(7) . . . . ?
C00R N009 C00J C00O -3.5(5) . . . . ?
C00R C00P C00S C017 -85.3(6) . . . . ?
C00R C00P C00S C01Y 95.1(6) . . . . ?
C00S C00P C00R N009 175.6(4) . . . . ?
C00S C017 C01O C02I -0.8(7) . . . . ?
C00S C017 C01O C02S 178.9(4) . . . . ?
C00S C01Y C020 C02I -0.8(8) . . . . ?
C00S C01Y C024 C029 143.1(5) . . . . ?
C00S C01Y C024 C034 -93.0(6) . . . . ?
C00T C00L C02N C01D -1.0(7) . . . . ?
C00T C019 C01T S003 175.5(4) . . . . ?
C00T C019 C01T C01D 0.5(7) . . . . ?
C00U C01H C01R O005 -4.3(6) . . . . ?
C00U C01H C01R O00A -119.2(4) . . . . ?
C00U C01H C01R C01N 118.6(5) . . . . ?
C00U C02W C036 O00E -178.7(5) . . . . ?
C00U C02W C036 C01M 0.6(7) . . . . ?
C00V C00Q C011 C013 -0.9(7) . . . . ?
C00W S004 N009 C00J 71.9(4) . . . . ?
C00W S004 N009 C00R -88.2(4) . . . . ?
C00W C01P C02U C02Q -1.1(8) . . . . ?
C00Y C01W C01Z C022 1.1(7) . . . . ?
C00Y C01W C01Z C02O -178.1(5) . . . . ?
C00Y C01W C023 C01N -96.5(6) . . . . ?
C00Y C01W C023 C02C 82.7(6) . . . . ?
C010 C017 C01O C02I -179.3(5) . . . . ?
C010 C017 C01O C02S 0.4(7) . . . . ?
C011 C00Q C00V O00B -179.5(4) . . . . ?
C011 C00Q C00V C01U -1.9(7) . . . . ?
C011 C013 C01G O005 -11.6(6) . . . . ?
C011 C013 C01G C012 170.2(5) . . . . ?
C011 C013 C01K C01U -2.3(7) . . . . ?
C012 O00A C01R O005 -23.3(4) . . . . ?
C012 O00A C01R C01H 94.7(4) . . . . ?
C012 O00A C01R C01N -139.7(4) . . . . ?
C012 C02A C02Y C02B -177.5(5) . . . . ?
C013 C01K C01U C00V -0.3(7) . . . . ?
N014 S003 C01T C019 -91.3(4) . . . . ?
N014 S003 C01T C01D 83.8(4) . . . . ?
C015 C01H C01R O005 172.9(4) . . . . ?
C015 C01H C01R O00A 58.0(5) . . . . ?
C015 C01H C01R C01N -64.3(5) . . . . ?
C015 C01M C036 O00E 177.6(5) . . . . ?
C015 C01M C036 C02W -1.6(7) . . . . ?
C016 O00D C01C O00C -25.8(4) . . . . ?
C016 O00D C01C C00O -141.5(4) . . . . ?
C016 O00D C01C C00X 90.7(4) . . . . ?
C016 C01X C025 C02Z 178.8(4) . . . . ?
C016 C01X C02H C01V -179.2(4) . . . . ?
C017 C00S C01Y C020 1.7(7) . . . . ?
C017 C00S C01Y C024 -179.9(4) . . . . ?
C017 C010 C02M C021 -1.0(7) . . . . ?
C017 C01O C02I C020 1.8(8) . . . . ?
C017 C01O C02S C021 -1.1(7) . . . . ?
C018 C02Q C02U C01P -1.3(8) . . . . ?
C01A C022 C02X C033 -179.9(5) . . . . ?
C01B C00W C01P C02U 2.9(7) . . . . ?
C01B C018 C02Q Br02 -178.2(4) . . . . ?
C01B C018 C02Q C02U 1.8(8) . . . . ?
C01C O00C C02F C016 -17.2(5) . . . . ?
C01C O00C C02F C01E 163.4(4) . . . . ?
C01C O00D C016 C01X -165.3(4) . . . . ?
C01C O00D C016 C02F 16.0(5) . . . . ?
C01C C00O C00P C00R 179.8(4) . . . . ?
C01C C00O C00P C00S 2.5(7) . . . . ?
C01C C00X C01Q C01I 173.1(4) . . . . ?
C01C C00X C01S C00K -173.7(4) . . . . ?
C01E C00N C01J C02R -1.5(8) . . . . ?
C01E C02K C035 C02R -0.4(8) . . . . ?
C01F C028 C02D O00Z 174.8(4) . . . . ?
C01F C028 C02D C02B -1.9(7) . . . . ?
C01F C02A C02Y C02B -0.3(7) . . . . ?
C01G O005 C01R O00A 23.2(4) . . . . ?
C01G O005 C01R C01H -94.7(4) . . . . ?
C01G O005 C01R C01N 139.4(4) . . . . ?
C01G C012 C02A C01F 129.4(6) . . . . ?
C01G C012 C02A C02Y -53.3(8) . . . . ?
C01G C013 C01K C01U 177.4(4) . . . . ?
C01H C00U C02W C036 0.8(7) . . . . ?
C01H C015 C01M C036 1.2(7) . . . . ?
C01I C00G C00K C01S -2.2(7) . . . . ?
C01J C00N C01E C02F 177.4(5) . . . . ?
C01J C00N C01E C02K 2.5(7) . . . . ?
C01J C02R C035 C02K 1.5(8) . . . . ?
C01K C013 C01G O005 168.7(4) . . . . ?
C01K C013 C01G C012 -9.5(8) . . . . ?
C01L C00Y C01W C01Z -0.5(7) . . . . ?
C01L C00Y C01W C023 -178.4(4) . . . . ?
C01L C00Y C02V C02P -30.2(7) . . . . ?
C01L C00Y C02V C039 92.7(5) . . . . ?
C01L C01A C022 C01Z -2.2(7) . . . . ?
C01L C01A C022 C02X 178.6(5) . . . . ?
C01M C015 C01H C00U 0.1(7) . . . . ?
C01M C015 C01H C01R -177.1(4) . . . . ?
C01N C023 C02C N014 2.8(5) . . . . ?
C01P C00W C01B C018 -2.4(7) . . . . ?
C01Q C00X C01C O00C -60.0(5) . . . . ?
C01Q C00X C01C O00D -173.5(4) . . . . ?
C01Q C00X C01C C00O 61.3(5) . . . . ?
C01Q C00X C01S C00K 2.6(7) . . . . ?
C01R O005 C01G C012 -14.9(5) . . . . ?
C01R O005 C01G C013 166.4(4) . . . . ?
C01R O00A C012 C01G 14.7(5) . . . . ?
C01R O00A C012 C02A -169.1(4) . . . . ?
C01R C01N C023 C01W -3.8(7) . . . . ?
C01R C01N C023 C02C 176.9(4) . . . . ?
C01R C01N C027 N014 -178.2(4) . . . . ?
C01S C00X C01C O00C 116.2(4) . . . . ?
C01S C00X C01C O00D 2.7(6) . . . . ?
C01S C00X C01C C00O -122.5(5) . . . . ?
C01S C00X C01Q C01I -3.3(7) . . . . ?
C01T S003 N014 C027 -76.1(4) . . . . ?
C01T S003 N014 C02C 90.4(4) . . . . ?
C01T C01D C02N C00L -2.2(7) . . . . ?
C01V C026 C02Z C025 1.5(7) . . . . ?
C01W C00Y C01L C01A -1.5(7) . . . . ?
C01W C00Y C02V C02P 149.6(5) . . . . ?
C01W C00Y C02V C039 -87.5(6) . . . . ?
C01W C01Z C022 C01A 0.2(7) . . . . ?
C01W C01Z C022 C02X 179.4(4) . . . . ?
C01W C01Z C02O C032 -179.0(5) . . . . ?
C01W C023 C02C N014 -176.6(4) . . . . ?
C01X C016 C02F O00C -177.5(5) . . . . ?
C01X C016 C02F C01E 1.7(10) . . . . ?
C01X C025 C02Z C026 0.6(7) . . . . ?
C01Y C00S C017 C010 177.5(4) . . . . ?
C01Y C00S C017 C01O -0.9(7) . . . . ?
C01Y C020 C02I C01O -1.0(9) . . . . ?
C01Z C01W C023 C01N 85.6(6) . . . . ?
C01Z C01W C023 C02C -95.2(6) . . . . ?
C01Z C022 C02X C033 0.9(8) . . . . ?
C01Z C02O C032 C033 -1.8(9) . . . . ?
C020 C01Y C024 C029 -38.6(6) . . . . ?
C020 C01Y C024 C034 85.3(6) . . . . ?
C022 C01A C01L C00Y 2.9(8) . . . . ?
C022 C01Z C02O C032 1.8(8) . . . . ?
C022 C02X C033 C032 -0.9(9) . . . . ?
C023 C01N C01R O005 -72.1(5) . . . . ?
C023 C01N C01R O00A 41.7(6) . . . . ?
C023 C01N C01R C01H 164.7(4) . . . . ?
C023 C01N C027 N014 1.2(5) . . . . ?
C023 C01W C01Z C022 179.0(4) . . . . ?
C023 C01W C01Z C02O -0.2(7) . . . . ?
C024 C01Y C020 C02I -179.2(5) . . . . ?
C025 C01X C02H C01V 2.0(7) . . . . ?
C026 C01V C02H C01X 0.1(7) . . . . ?
C027 N014 C02C C023 -2.1(5) . . . . ?
C027 C01N C01R O005 107.2(5) . . . . ?
C027 C01N C01R O00A -139.0(4) . . . . ?
C027 C01N C01R C01H -16.0(6) . . . . ?
C027 C01N C023 C01W 176.8(4) . . . . ?
C027 C01N C023 C02C -2.5(5) . . . . ?
C028 C01F C02A C012 176.8(4) . . . . ?
C028 C01F C02A C02Y -0.6(7) . . . . ?
C02A C012 C01G O005 -174.9(5) . . . . ?
C02A C012 C01G C013 3.4(9) . . . . ?
C02A C01F C028 C02D 1.7(7) . . . . ?
C02C N014 C027 C01N 0.5(5) . . . . ?
C02D C02B C02Y C02A 0.1(8) . . . . ?
C02F O00C C01C O00D 26.3(4) . . . . ?
C02F O00C C01C C00O 143.2(4) . . . . ?
C02F O00C C01C C00X -91.5(4) . . . . ?
C02F C016 C01X C025 -166.4(5) . . . . ?
C02F C016 C01X C02H 14.9(8) . . . . ?
C02F C01E C02K C035 -176.7(5) . . . . ?
C02G O00E C036 C01M 1.7(7) . . . . ?
C02G O00E C036 C02W -179.2(5) . . . . ?
C02H C01V C026 O00H -179.8(4) . . . . ?
C02H C01V C026 C02Z -1.8(7) . . . . ?
C02H C01X C025 C02Z -2.4(7) . . . . ?
C02I C01O C02S C021 178.6(5) . . . . ?
C02J O00B C00V C00Q -8.3(7) . . . . ?
C02J O00B C00V C01U 173.9(4) . . . . ?
C02K C01E C02F O00C 27.4(6) . . . . ?
C02K C01E C02F C016 -151.7(6) . . . . ?
C02L O00M C02R C01J 2.6(8) . . . . ?
C02L O00M C02R C035 -176.6(5) . . . . ?
C02M C010 C017 C00S -177.8(5) . . . . ?
C02M C010 C017 C01O 0.6(7) . . . . ?
C02M C021 C02S C01O 0.8(7) . . . . ?
C02N C00L C00T C019 4.0(7) . . . . ?
C02N C01D C01T S003 -172.6(4) . . . . ?
C02N C01D C01T C019 2.4(7) . . . . ?
C02O C01Z C022 C01A 179.5(5) . . . . ?
C02O C01Z C022 C02X -1.3(7) . . . . ?
C02O C032 C033 C02X 1.3(10) . . . . ?
C02Q C018 C01B C00W 0.1(7) . . . . ?
C02S C01O C02I C020 -178.0(5) . . . . ?
C02S C021 C02M C010 0.3(7) . . . . ?
C02T O00H C026 C01V -171.5(4) . . . . ?
C02T O00H C026 C02Z 10.7(7) . . . . ?
C02V C00Y C01L C01A 178.3(5) . . . . ?
C02V C00Y C01W C01Z 179.7(4) . . . . ?
C02V C00Y C01W C023 1.8(7) . . . . ?
C02W C00U C01H C015 -1.2(7) . . . . ?
C02W C00U C01H C01R 176.0(4) . . . . ?
C02Y C02B C02D O00Z -175.6(5) . . . . ?
C02Y C02B C02D C028 1.0(7) . . . . ?
C031 O007 C00G C00K -175.1(4) . . . . ?
C031 O007 C00G C01I 4.2(7) . . . . ?
C037 O00Z C02D C028 170.9(5) . . . . ?
C037 O00Z C02D C02B -12.6(7) . . . . ?

loop_
_smtbx_masks_void_nr
_smtbx_masks_void_average_x
_smtbx_masks_void_average_y
_smtbx_masks_void_average_z
_smtbx_masks_void_volume
_smtbx_masks_void_count_electrons
_smtbx_masks_void_content
1 0.289 -0.057 0.001 291.3 48.5 ?
